data_2228698
loop_
_publ_author_name
'Zhou, Ling'
'Qi, Yang Guang'
'Zhang, Ge'
'Xu, Yu Yun'
'Feng, Hai'

_publ_section_title
;
 [2-(2-Chlorophenyl)-2-hydroxyethyl](isopropyl)ammonium
 4-hydroxybenzoate
;
_journal_coeditor_code DS2076
_journal_issue 1
_journal_name_full 'Acta Crystallographica Section E'
_journal_page_first o192
_journal_paper_doi 10.1107/S1600536810051536
_journal_volume 67
_journal_year 2011
_chemical_formula_iupac 'C11 H17 Cl N O +, C7 H5 O3 -'
_chemical_formula_moiety 'C11 H17 Cl N O +, C7 H5 O3 -'
_chemical_formula_sum 'C18 H22 Cl N O4'
_chemical_formula_weight 351.82
_chemical_name_systematic
;
[2-(2-Chlorophenyl)-2-hydroxyethyl](isopropyl)ammonium 4-hydroxybenzoate
;
_space_group_IT_number 14
_symmetry_cell_setting monoclinic
_symmetry_space_group_name_Hall '-P 2yn'
_symmetry_space_group_name_H-M 'P 1 21/n 1'
_atom_sites_solution_hydrogens geom
_atom_sites_solution_primary direct
_atom_sites_solution_secondary difmap
_audit_creation_method SHELXL-97
_cell_angle_alpha 90.00
_cell_angle_beta 96.1440(10)
_cell_angle_gamma 90.00
_cell_formula_units_Z 4
_cell_length_a 9.4033(4)
_cell_length_b 12.2591(4)
_cell_length_c 15.9290(7)
_cell_measurement_reflns_used 12291
_cell_measurement_temperature 296.0(10)
_cell_measurement_theta_max 27.4
_cell_measurement_theta_min 3.1
_cell_volume 1825.68(13)
_computing_cell_refinement 'PROCESS-AUTO (Rigaku/MSC,  2006)'
_computing_data_collection 'PROCESS-AUTO (Rigaku/MSC, 2006)'
_computing_data_reduction 'CrystalStructure (Rigaku/MSC, 2007)'
_computing_molecular_graphics 'ORTEP-3 for Windows (Farrugia, 1997)'
_computing_publication_material 'WinGX (Farrugia, 1999)'
_computing_structure_refinement 'SHELXL97 (Sheldrick, 2008)'
_computing_structure_solution 'SHELXS97 (Sheldrick, 2008)'
_diffrn_ambient_temperature 296.0(10)
_diffrn_detector_area_resol_mean 10.00
_diffrn_measured_fraction_theta_full 0.997
_diffrn_measured_fraction_theta_max 0.997
_diffrn_measurement_device_type 'Rigaku R-AXIS RAPID/ZJUG'
_diffrn_measurement_method \w
_diffrn_radiation_monochromator graphite
_diffrn_radiation_source 'rolling anode'
_diffrn_radiation_type MoK\a
_diffrn_radiation_wavelength 0.71073
_diffrn_reflns_av_R_equivalents 0.0250
_diffrn_reflns_av_sigmaI/netI 0.0218
_diffrn_reflns_limit_h_max 12
_diffrn_reflns_limit_h_min -12
_diffrn_reflns_limit_k_max 15
_diffrn_reflns_limit_k_min -15
_diffrn_reflns_limit_l_max 20
_diffrn_reflns_limit_l_min -20
_diffrn_reflns_number 17614
_diffrn_reflns_theta_full 27.42
_diffrn_reflns_theta_max 27.42
_diffrn_reflns_theta_min 3.06
_exptl_absorpt_coefficient_mu 0.230
_exptl_absorpt_correction_T_max 0.9534
_exptl_absorpt_correction_T_min 0.8938
_exptl_absorpt_correction_type multi-scan
_exptl_absorpt_process_details '(ABSCOR; Higashi, 1995)'
_exptl_crystal_colour colorless
_exptl_crystal_density_diffrn 1.280
_exptl_crystal_density_method 'not measured'
_exptl_crystal_description chunk
_exptl_crystal_F_000 744
_exptl_crystal_size_max 0.50
_exptl_crystal_size_mid 0.38
_exptl_crystal_size_min 0.21
_refine_diff_density_max 0.338
_refine_diff_density_min -0.483
_refine_ls_extinction_method none
_refine_ls_goodness_of_fit_ref 1.001
_refine_ls_hydrogen_treatment constr
_refine_ls_matrix_type full
_refine_ls_number_parameters 219
_refine_ls_number_reflns 4131
_refine_ls_number_restraints 0
_refine_ls_restrained_S_all 1.001
_refine_ls_R_factor_all 0.0655
_refine_ls_R_factor_gt 0.0411
_refine_ls_shift/su_max 0.000
_refine_ls_shift/su_mean 0.000
_refine_ls_structure_factor_coef Fsqd
_refine_ls_weighting_details 'calc w=1/[\s^2^(Fo^2^)+(0.0398P)^2^+0.8632P] where P=(Fo^2^+2Fc^2^)/3'
_refine_ls_weighting_scheme calc
_refine_ls_wR_factor_gt 0.0943
_refine_ls_wR_factor_ref 0.1100
_reflns_number_gt 2891
_reflns_number_total 4131
_reflns_threshold_expression I>2sigma(I)
_cod_data_source_file ds2076.cif
_cod_data_source_block I
_cod_original_sg_symbol_H-M 'P 21/n'
_cod_database_code 2228698
_cod_database_fobs_code 2228698

loop_
_symmetry_equiv_pos_as_xyz
'x, y, z'
'-x+1/2, y+1/2, -z+1/2'
'-x, -y, -z'
'x-1/2, -y-1/2, z-1/2'

loop_
_atom_site_type_symbol
_atom_site_label
_atom_site_fract_x
_atom_site_fract_y
_atom_site_fract_z
_atom_site_U_iso_or_equiv
_atom_site_adp_type
_atom_site_calc_flag
_atom_site_refinement_flags
_atom_site_occupancy
_atom_site_disorder_assembly
_atom_site_disorder_group
Cl Cl1 0.62065(7) 0.20187(5) 0.20512(3) 0.0746(2) Uani d . 1 . .
O O2 0.41212(13) 0.41383(9) 0.58832(8) 0.0428(3) Uani d . 1 . .
O O3 0.59219(14) 0.46948(9) 0.67954(8) 0.0462(3) Uani d . 1 . .
O O4 0.72015(17) -0.03918(9) 0.68325(9) 0.0606(4) Uani d . 1 . .
H H401 0.7879 -0.0416 0.7202 0.091 Uiso calc R 1 . .
O O1 0.64832(15) 0.37003(10) 0.44750(9) 0.0502(3) Uani d . 1 . .
H H101 0.6332 0.4338 0.4338 0.075 Uiso calc R 1 . .
N N1 0.34605(15) 0.35386(10) 0.41842(9) 0.0364(3) Uani d . 1 . .
H H1A 0.3652 0.4102 0.3852 0.044 Uiso calc R 1 . .
H H1B 0.3687 0.3748 0.4723 0.044 Uiso calc R 1 . .
C C17 0.7690(2) 0.15336(13) 0.68657(10) 0.0398(4) Uani d . 1 . .
H H17 0.8653 0.1407 0.7036 0.048 Uiso calc R 1 . .
C C13 0.57588(18) 0.28014(12) 0.64942(10) 0.0352(4) Uani d . 1 . .
C C6 0.68166(18) 0.20139(13) 0.37627(11) 0.0387(4) Uani d . 1 . .
C C7 0.58728(18) 0.30067(13) 0.38234(11) 0.0377(4) Uani d . 1 . .
H H7 0.5787 0.3401 0.3285 0.045 Uiso calc R 1 . .
C C8 0.44059(18) 0.26082(12) 0.40065(11) 0.0379(4) Uani d . 1 . .
H H8A 0.3967 0.2201 0.3525 0.045 Uiso calc R 1 . .
H H8B 0.4511 0.2122 0.4489 0.045 Uiso calc R 1 . .
C C12 0.52260(19) 0.39509(12) 0.63789(10) 0.0364(4) Uani d . 1 . .
C C18 0.71869(19) 0.25922(13) 0.67590(10) 0.0373(4) Uani d . 1 . .
H H18 0.7817 0.3172 0.6867 0.045 Uiso calc R 1 . .
C C16 0.6755(2) 0.06630(13) 0.67183(11) 0.0419(4) Uani d . 1 . .
C C1 0.7039(2) 0.15117(15) 0.30082(12) 0.0475(4) Uani d . 1 . .
C C5 0.7444(2) 0.15316(15) 0.45040(13) 0.0485(4) Uani d . 1 . .
H H5 0.7312 0.1846 0.5021 0.058 Uiso calc R 1 . .
C C9 0.18745(19) 0.33141(15) 0.40517(12) 0.0459(4) Uani d . 1 . .
H H9 0.1636 0.3057 0.3471 0.055 Uiso calc R 1 . .
C C14 0.4843(2) 0.19169(14) 0.63267(12) 0.0451(4) Uani d . 1 . .
H H14 0.3886 0.2039 0.6138 0.054 Uiso calc R 1 . .
C C15 0.5339(2) 0.08564(14) 0.64370(13) 0.0499(5) Uani d . 1 . .
H H15 0.4715 0.0274 0.6321 0.060 Uiso calc R 1 . .
C C4 0.8256(2) 0.05966(16) 0.44857(16) 0.0592(6) Uani d . 1 . .
H H4 0.8649 0.0280 0.4988 0.071 Uiso calc R 1 . .
C C2 0.7882(2) 0.05865(17) 0.29803(16) 0.0620(6) Uani d . 1 . .
H H2 0.8036 0.0276 0.2465 0.074 Uiso calc R 1 . .
C C3 0.8488(2) 0.01326(17) 0.37280(18) 0.0661(6) Uani d . 1 . .
H H3 0.9053 -0.0489 0.3718 0.079 Uiso calc R 1 . .
C C10 0.1482(2) 0.2436(2) 0.46424(17) 0.0748(7) Uani d . 1 . .
H H10A 0.2010 0.1784 0.4549 0.112 Uiso calc R 1 . .
H H10B 0.0476 0.2288 0.4540 0.112 Uiso calc R 1 . .
H H10C 0.1709 0.2673 0.5215 0.112 Uiso calc R 1 . .
C C11 0.1090(3) 0.4372(2) 0.4154(2) 0.0839(8) Uani d . 1 . .
H H11A 0.1381 0.4901 0.3761 0.126 Uiso calc R 1 . .
H H11B 0.1313 0.4639 0.4719 0.126 Uiso calc R 1 . .
H H11C 0.0079 0.4251 0.4046 0.126 Uiso calc R 1 . .

loop_
_atom_site_aniso_label
_atom_site_aniso_U_11
_atom_site_aniso_U_22
_atom_site_aniso_U_33
_atom_site_aniso_U_12
_atom_site_aniso_U_13
_atom_site_aniso_U_23
Cl1 0.0952(5) 0.0856(4) 0.0451(3) 0.0206(3) 0.0172(3) 0.0027(3)
O2 0.0505(7) 0.0338(6) 0.0419(7) 0.0054(5) -0.0060(6) -0.0023(5)
O3 0.0609(8) 0.0268(6) 0.0473(7) -0.0027(5) -0.0103(6) -0.0025(5)
O4 0.0820(11) 0.0254(6) 0.0667(10) 0.0029(6) -0.0273(8) -0.0004(6)
O1 0.0550(8) 0.0324(6) 0.0602(8) -0.0013(6) -0.0078(6) -0.0053(6)
N1 0.0410(8) 0.0314(7) 0.0366(7) 0.0006(6) 0.0029(6) -0.0031(6)
C17 0.0463(10) 0.0329(8) 0.0377(9) 0.0015(7) -0.0069(7) -0.0017(7)
C13 0.0452(10) 0.0277(7) 0.0317(8) -0.0013(7) -0.0004(7) 0.0013(6)
C6 0.0362(9) 0.0330(8) 0.0478(10) -0.0001(7) 0.0083(7) 0.0011(7)
C7 0.0426(10) 0.0292(8) 0.0409(9) 0.0018(7) 0.0033(7) 0.0008(7)
C8 0.0439(10) 0.0257(7) 0.0440(9) 0.0014(7) 0.0044(7) -0.0013(7)
C12 0.0461(10) 0.0297(8) 0.0333(8) -0.0007(7) 0.0035(7) 0.0009(6)
C18 0.0456(10) 0.0276(8) 0.0372(9) -0.0044(7) -0.0020(7) -0.0010(6)
C16 0.0589(11) 0.0255(8) 0.0384(9) 0.0002(7) -0.0083(8) 0.0015(6)
C1 0.0470(11) 0.0449(10) 0.0527(11) 0.0026(8) 0.0147(9) 0.0029(8)
C5 0.0493(11) 0.0415(10) 0.0539(11) 0.0042(8) 0.0023(9) 0.0009(8)
C9 0.0372(10) 0.0539(11) 0.0459(10) -0.0020(8) 0.0017(8) -0.0062(8)
C14 0.0439(10) 0.0347(9) 0.0543(11) -0.0052(7) -0.0062(8) 0.0043(8)
C15 0.0568(12) 0.0294(8) 0.0605(12) -0.0104(8) -0.0088(9) 0.0036(8)
C4 0.0524(12) 0.0464(11) 0.0770(15) 0.0114(9) -0.0012(11) 0.0074(10)
C2 0.0587(13) 0.0552(12) 0.0765(15) 0.0088(10) 0.0275(12) -0.0125(11)
C3 0.0521(13) 0.0443(11) 0.1031(19) 0.0147(9) 0.0138(13) -0.0011(12)
C10 0.0536(13) 0.0820(16) 0.0902(19) -0.0165(12) 0.0137(13) 0.0151(14)
C11 0.0480(13) 0.0737(16) 0.131(2) 0.0158(12) 0.0143(15) -0.0056(16)

loop_
_atom_type_symbol
_atom_type_description
_atom_type_scat_dispersion_real
_atom_type_scat_dispersion_imag
_atom_type_scat_source
C C 0.0033 0.0016 'International Tables Vol C Tables 4.2.6.8 and 6.1.1.4'
H H 0.0000 0.0000 'International Tables Vol C Tables 4.2.6.8 and 6.1.1.4'
N N 0.0061 0.0033 'International Tables Vol C Tables 4.2.6.8 and 6.1.1.4'
O O 0.0106 0.0060 'International Tables Vol C Tables 4.2.6.8 and 6.1.1.4'
Cl Cl 0.1484 0.1585 'International Tables Vol C Tables 4.2.6.8 and 6.1.1.4'

loop_
_geom_angle_atom_site_label_1
_geom_angle_atom_site_label_2
_geom_angle_atom_site_label_3
_geom_angle_site_symmetry_1
_geom_angle_site_symmetry_3
_geom_angle
_geom_angle_publ_flag
C16 O4 H401 . . 109.5 ?
C7 O1 H101 . . 109.5 ?
C8 N1 C9 . . 115.73(13) ?
C8 N1 H1A . . 108.3 ?
C9 N1 H1A . . 108.3 ?
C8 N1 H1B . . 108.3 ?
C9 N1 H1B . . 108.3 ?
H1A N1 H1B . . 107.4 ?
C18 C17 C16 . . 119.89(16) ?
C18 C17 H17 . . 120.1 ?
C16 C17 H17 . . 120.1 ?
C18 C13 C14 . . 118.20(15) ?
C18 C13 C12 . . 120.69(14) ?
C14 C13 C12 . . 121.09(15) ?
C1 C6 C5 . . 117.18(16) ?
C1 C6 C7 . . 123.76(16) ?
C5 C6 C7 . . 118.97(16) ?
O1 C7 C6 . . 109.57(14) ?
O1 C7 C8 . . 110.94(14) ?
C6 C7 C8 . . 107.68(13) ?
O1 C7 H7 . . 109.5 ?
C6 C7 H7 . . 109.5 ?
C8 C7 H7 . . 109.5 ?
N1 C8 C7 . . 111.22(13) ?
N1 C8 H8A . . 109.4 ?
C7 C8 H8A . . 109.4 ?
N1 C8 H8B . . 109.4 ?
C7 C8 H8B . . 109.4 ?
H8A C8 H8B . . 108.0 ?
O2 C12 O3 . . 122.88(15) ?
O2 C12 C13 . . 119.43(14) ?
O3 C12 C13 . . 117.69(15) ?
C17 C18 C13 . . 121.13(15) ?
C17 C18 H18 . . 119.4 ?
C13 C18 H18 . . 119.4 ?
O4 C16 C15 . . 118.57(15) ?
O4 C16 C17 . . 121.75(17) ?
C15 C16 C17 . . 119.67(15) ?
C6 C1 C2 . . 122.05(19) ?
C6 C1 Cl1 . . 120.15(14) ?
C2 C1 Cl1 . . 117.77(16) ?
C4 C5 C6 . . 121.31(19) ?
C4 C5 H5 . . 119.3 ?
C6 C5 H5 . . 119.3 ?
C10 C9 C11 . . 113.15(19) ?
C10 C9 N1 . . 110.40(16) ?
C11 C9 N1 . . 108.36(16) ?
C10 C9 H9 . . 108.3 ?
C11 C9 H9 . . 108.3 ?
N1 C9 H9 . . 108.3 ?
C15 C14 C13 . . 120.90(17) ?
C15 C14 H14 . . 119.5 ?
C13 C14 H14 . . 119.5 ?
C16 C15 C14 . . 120.15(16) ?
C16 C15 H15 . . 119.9 ?
C14 C15 H15 . . 119.9 ?
C3 C4 C5 . . 120.2(2) ?
C3 C4 H4 . . 119.9 ?
C5 C4 H4 . . 119.9 ?
C3 C2 C1 . . 119.1(2) ?
C3 C2 H2 . . 120.5 ?
C1 C2 H2 . . 120.5 ?
C4 C3 C2 . . 120.11(19) ?
C4 C3 H3 . . 119.9 ?
C2 C3 H3 . . 119.9 ?
C9 C10 H10A . . 109.5 ?
C9 C10 H10B . . 109.5 ?
H10A C10 H10B . . 109.5 ?
C9 C10 H10C . . 109.5 ?
H10A C10 H10C . . 109.5 ?
H10B C10 H10C . . 109.5 ?
C9 C11 H11A . . 109.5 ?
C9 C11 H11B . . 109.5 ?
H11A C11 H11B . . 109.5 ?
C9 C11 H11C . . 109.5 ?
H11A C11 H11C . . 109.5 ?
H11B C11 H11C . . 109.5 ?

loop_
_geom_bond_atom_site_label_1
_geom_bond_atom_site_label_2
_geom_bond_site_symmetry_2
_geom_bond_distance
_geom_bond_publ_flag
Cl1 C1 . 1.751(2) ?
O2 C12 . 1.257(2) ?
O3 C12 . 1.2678(19) ?
O4 C16 . 1.3656(19) ?
O4 H401 . 0.8200 ?
O1 C7 . 1.415(2) ?
O1 H101 . 0.8200 ?
N1 C8 . 1.492(2) ?
N1 C9 . 1.509(2) ?
N1 H1A . 0.9000 ?
N1 H1B . 0.9000 ?
C17 C18 . 1.385(2) ?
C17 C16 . 1.387(2) ?
C17 H17 . 0.9300 ?
C13 C18 . 1.388(2) ?
C13 C14 . 1.392(2) ?
C13 C12 . 1.500(2) ?
C6 C1 . 1.386(3) ?
C6 C5 . 1.394(3) ?
C6 C7 . 1.515(2) ?
C7 C8 . 1.521(2) ?
C7 H7 . 0.9800 ?
C8 H8A . 0.9700 ?
C8 H8B . 0.9700 ?
C18 H18 . 0.9300 ?
C16 C15 . 1.379(3) ?
C1 C2 . 1.387(3) ?
C5 C4 . 1.380(3) ?
C5 H5 . 0.9300 ?
C9 C10 . 1.502(3) ?
C9 C11 . 1.510(3) ?
C9 H9 . 0.9800 ?
C14 C15 . 1.386(2) ?
C14 H14 . 0.9300 ?
C15 H15 . 0.9300 ?
C4 C3 . 1.372(3) ?
C4 H4 . 0.9300 ?
C2 C3 . 1.381(3) ?
C2 H2 . 0.9300 ?
C3 H3 . 0.9300 ?
C10 H10A . 0.9600 ?
C10 H10B . 0.9600 ?
C10 H10C . 0.9600 ?
C11 H11A . 0.9600 ?
C11 H11B . 0.9600 ?
C11 H11C . 0.9600 ?

loop_
_geom_hbond_atom_site_label_D
_geom_hbond_atom_site_label_H
_geom_hbond_atom_site_label_A
_geom_hbond_site_symmetry_A
_geom_hbond_distance_DH
_geom_hbond_distance_HA
_geom_hbond_distance_DA
_geom_hbond_angle_DHA
N1 H1B O2 . 0.90 1.91 2.8090(18) 177
N1 H1A O3 3_666 0.90 1.87 2.7671(18) 178
O1 H101 O2 3_666 0.82 1.94 2.7568(16) 174
O4 H401 O3 2_646 0.82 1.86 2.6601(18) 165

loop_
_geom_torsion_atom_site_label_1
_geom_torsion_atom_site_label_2
_geom_torsion_atom_site_label_3
_geom_torsion_atom_site_label_4
_geom_torsion_site_symmetry_1
_geom_torsion_site_symmetry_2
_geom_torsion_site_symmetry_3
_geom_torsion_site_symmetry_4
_geom_torsion
_geom_torsion_publ_flag
C1 C6 C7 O1 . . . . -143.52(17) ?
C5 C6 C7 O1 . . . . 40.1(2) ?
C1 C6 C7 C8 . . . . 95.72(19) ?
C5 C6 C7 C8 . . . . -80.64(19) ?
C9 N1 C8 C7 . . . . 157.85(14) ?
O1 C7 C8 N1 . . . . 52.93(18) ?
C6 C7 C8 N1 . . . . 172.83(14) ?
C18 C13 C12 O2 . . . . 155.55(16) ?
C14 C13 C12 O2 . . . . -23.4(3) ?
C18 C13 C12 O3 . . . . -24.7(2) ?
C14 C13 C12 O3 . . . . 156.32(17) ?
C16 C17 C18 C13 . . . . -0.9(3) ?
C14 C13 C18 C17 . . . . -0.9(3) ?
C12 C13 C18 C17 . . . . -179.87(15) ?
C18 C17 C16 O4 . . . . -178.65(17) ?
C18 C17 C16 C15 . . . . 2.3(3) ?
C5 C6 C1 C2 . . . . -1.9(3) ?
C7 C6 C1 C2 . . . . -178.28(18) ?
C5 C6 C1 Cl1 . . . . 176.36(14) ?
C7 C6 C1 Cl1 . . . . -0.1(2) ?
C1 C6 C5 C4 . . . . 0.3(3) ?
C7 C6 C5 C4 . . . . 176.88(17) ?
C8 N1 C9 C10 . . . . 62.5(2) ?
C8 N1 C9 C11 . . . . -173.03(18) ?
C18 C13 C14 C15 . . . . 1.2(3) ?
C12 C13 C14 C15 . . . . -179.77(17) ?
O4 C16 C15 C14 . . . . 178.98(18) ?
C17 C16 C15 C14 . . . . -1.9(3) ?
C13 C14 C15 C16 . . . . 0.2(3) ?
C6 C5 C4 C3 . . . . 1.3(3) ?
C6 C1 C2 C3 . . . . 1.8(3) ?
Cl1 C1 C2 C3 . . . . -176.45(17) ?
C5 C4 C3 C2 . . . . -1.4(3) ?
C1 C2 C3 C4 . . . . -0.1(3) ?
